data_4060138
_journal_name_full Organometallics
_journal_paper_doi 10.1021/om0492606
_journal_year 2005
_chemical_formula_sum 'C42 H44 N2 O4 S2 Yb2'
_chemical_formula_weight 1050.99
_space_group_IT_number 14
_symmetry_cell_setting monoclinic
_symmetry_space_group_name_Hall '-P 2yn'
_symmetry_space_group_name_H-M 'P 1 21/n 1'
_atom_sites_solution_hydrogens geom
_atom_sites_solution_primary direct
_atom_sites_solution_secondary difmap
_cell_angle_alpha 90.00
_cell_angle_beta 105.223(4)
_cell_angle_gamma 90.00
_cell_formula_units_Z 2
_cell_length_a 14.052(4)
_cell_length_b 8.375(3)
_cell_length_c 17.511(5)
_cell_measurement_reflns_used 752
_cell_measurement_temperature 298(2)
_cell_measurement_theta_max 24.230
_cell_measurement_theta_min 2.945
_cell_volume 1988.6(11)
_diffrn_ambient_temperature 298(2)
_diffrn_detector_area_resol_mean ?
_diffrn_measurement_device_type 'CCD area detector'
_diffrn_measurement_method 'phi and omega scans'
_diffrn_radiation_monochromator graphite
_diffrn_radiation_source 'fine-focus sealed tube'
_diffrn_radiation_type MoK\a
_diffrn_radiation_wavelength 0.71073
_diffrn_reflns_av_R_equivalents 0.0383
_diffrn_reflns_av_sigmaI/netI 0.0670
_diffrn_reflns_limit_h_max 16
_diffrn_reflns_limit_h_min -15
_diffrn_reflns_limit_k_max 9
_diffrn_reflns_limit_k_min -8
_diffrn_reflns_limit_l_max 20
_diffrn_reflns_limit_l_min -20
_diffrn_reflns_number 7971
_diffrn_reflns_theta_max 25.01
_diffrn_reflns_theta_min 1.66
_diffrn_standards_decay_% ?
_diffrn_standards_interval_count ?
_diffrn_standards_interval_time ?
_diffrn_standards_number ?
_exptl_absorpt_coefficient_mu 4.822
_exptl_absorpt_correction_T_max 0.6990
_exptl_absorpt_correction_T_min 0.3786
_exptl_absorpt_correction_type none
_exptl_absorpt_process_details ?
_exptl_crystal_colour ?
_exptl_crystal_density_diffrn 1.755
_exptl_crystal_density_meas ?
_exptl_crystal_density_method 'not measured'
_exptl_crystal_description ?
_exptl_crystal_F_000 1028
_exptl_crystal_size_max 0.25
_exptl_crystal_size_mid 0.10
_exptl_crystal_size_min 0.08
_refine_ls_extinction_coef ?
_refine_ls_extinction_method none
_refine_ls_goodness_of_fit_ref 0.947
_refine_ls_hydrogen_treatment mixed
_refine_ls_matrix_type full
_refine_ls_number_parameters 210
_refine_ls_number_reflns 3481
_refine_ls_number_restraints 0
_refine_ls_restrained_S_all 0.947
_refine_ls_R_factor_all 0.0676
_refine_ls_R_factor_gt 0.0440
_refine_ls_shift/su_max 0.001
_refine_ls_shift/su_mean 0.000
_refine_ls_structure_factor_coef Fsqd
_refine_ls_weighting_details 'calc w=1/[\s^2^(Fo^2^)+(0.0651P)^2^+0.0000P] where P=(Fo^2^+2Fc^2^)/3'
_refine_ls_weighting_scheme calc
_refine_ls_wR_factor_gt 0.1156
_refine_ls_wR_factor_ref 0.1214
_reflns_number_gt 2360
_reflns_number_total 3481
_reflns_threshold_expression >2sigma(I)
_cod_original_sg_symbol_H-M P2(1)/n
_cod_database_code 4060138

loop_
_symmetry_equiv_pos_as_xyz
'x, y, z'
'-x+1/2, y+1/2, -z+1/2'
'-x, -y, -z'
'x-1/2, -y-1/2, z-1/2'

loop_
_atom_site_label
_atom_site_type_symbol
_atom_site_fract_x
_atom_site_fract_y
_atom_site_fract_z
_atom_site_U_iso_or_equiv
_atom_site_adp_type
_atom_site_occupancy
_atom_site_symmetry_multiplicity
_atom_site_calc_flag
_atom_site_refinement_flags
_atom_site_disorder_assembly
_atom_site_disorder_group
Yb1 Yb 1.02964(3) 0.89532(5) 0.10613(2) 0.04792(18) Uani 1 1 d . . .
S1 S 0.75048(17) 0.7596(3) -0.08332(14) 0.0542(7) Uani 1 1 d . . .
O1 O 0.9204(4) 0.9202(7) -0.0285(3) 0.0423(15) Uani 1 1 d . . .
N1 N 0.8784(5) 0.7498(9) 0.0534(4) 0.0421(18) Uani 1 1 d . . .
C1 C 0.9394(16) 1.129(2) 0.1562(8) 0.116(7) Uani 1 1 d . . .
H1A H 0.8926 1.2039 0.1235 0.140 Uiso 1 1 calc R . .
C2 C 1.0398(13) 1.1547(14) 0.1901(9) 0.083(4) Uani 1 1 d . . .
H2A H 1.0767 1.2516 0.1849 0.100 Uiso 1 1 calc R . .
C3 C 1.0701(9) 1.0383(17) 0.2422(7) 0.072(3) Uani 1 1 d . . .
H3A H 1.1348 1.0357 0.2807 0.087 Uiso 1 1 calc R . .
C4 C 0.9979(13) 0.9447(15) 0.2441(7) 0.081(4) Uani 1 1 d . . .
H4A H 1.0009 0.8615 0.2840 0.097 Uiso 1 1 calc R . .
C5 C 0.9163(11) 0.991(3) 0.1930(12) 0.113(7) Uani 1 1 d . . .
H5A H 0.8498 0.9518 0.1899 0.135 Uiso 1 1 calc R . .
C6 C 1.1836(12) 0.7633(19) 0.0772(10) 0.090(4) Uani 1 1 d . . .
H6A H 1.2198 0.8063 0.0410 0.108 Uiso 1 1 calc R . .
C7 C 1.2082(8) 0.7870(15) 0.1555(11) 0.094(5) Uani 1 1 d . . .
H7A H 1.2657 0.8459 0.1863 0.113 Uiso 1 1 calc R . .
C8 C 1.1465(12) 0.6813(19) 0.1864(7) 0.086(4) Uani 1 1 d . . .
H8A H 1.1546 0.6549 0.2423 0.103 Uiso 1 1 calc R . .
C9 C 1.0911(10) 0.6028(14) 0.1247(11) 0.084(4) Uani 1 1 d . . .
H9A H 1.0495 0.5106 0.1284 0.101 Uiso 1 1 calc R . .
C10 C 1.1123(12) 0.6515(19) 0.0579(9) 0.093(5) Uani 1 1 d . . .
H10A H 1.0894 0.6002 0.0060 0.111 Uiso 1 1 calc R . .
C11 C 0.8612(6) 0.8172(11) -0.0148(5) 0.039(2) Uani 1 1 d . . .
C12 C 0.7268(6) 0.6329(10) -0.0116(5) 0.044(2) Uani 1 1 d . . .
C13 C 0.6481(7) 0.5312(13) -0.0160(7) 0.063(3) Uani 1 1 d . . .
H13 H 0.5972 0.5254 -0.0622 0.075 Uiso 1 1 calc R . .
C14 C 0.6453(8) 0.4405(13) 0.0470(8) 0.069(3) Uani 1 1 d . . .
H14 H 0.5923 0.3724 0.0445 0.082 Uiso 1 1 calc R . .
C15 C 0.7208(8) 0.4490(13) 0.1148(7) 0.067(3) Uani 1 1 d . . .
H15 H 0.7181 0.3856 0.1578 0.080 Uiso 1 1 calc R . .
C16 C 0.8002(7) 0.5480(12) 0.1213(6) 0.056(3) Uani 1 1 d . . .
H16 H 0.8510 0.5522 0.1676 0.067 Uiso 1 1 calc R . .
C17 C 0.8021(6) 0.6392(10) 0.0581(5) 0.042(2) Uani 1 1 d . . .
O2 O 0.9663(16) 0.572(2) 0.3421(12) 0.219(7) Uiso 1 1 d . . .
C18 C 1.0237(18) 0.440(3) 0.3688(15) 0.188(9) Uiso 1 1 d . . .
H18A H 1.0587 0.4083 0.3302 0.225 Uiso 1 1 calc R . .
H18B H 1.0720 0.4642 0.4181 0.225 Uiso 1 1 calc R . .
C19 C 0.9679(13) 0.325(3) 0.3794(10) 0.134(6) Uiso 1 1 d . . .
H19A H 0.9820 0.2977 0.4350 0.161 Uiso 1 1 calc R . .
H19B H 0.9774 0.2315 0.3498 0.161 Uiso 1 1 calc R . .
C20 C 0.8742(18) 0.382(3) 0.3525(14) 0.172(8) Uiso 1 1 d . . .
H20A H 0.8457 0.3452 0.2988 0.206 Uiso 1 1 calc R . .
H20B H 0.8338 0.3424 0.3856 0.206 Uiso 1 1 calc R . .
C21 C 0.8760(16) 0.540(3) 0.3542(12) 0.153(7) Uiso 1 1 d . . .
H21A H 0.8711 0.5802 0.4049 0.184 Uiso 1 1 calc R . .
H21B H 0.8232 0.5847 0.3125 0.184 Uiso 1 1 calc R . .

loop_
_atom_site_aniso_label
_atom_site_aniso_U_11
_atom_site_aniso_U_22
_atom_site_aniso_U_33
_atom_site_aniso_U_23
_atom_site_aniso_U_13
_atom_site_aniso_U_12
Yb1 0.0438(3) 0.0507(3) 0.0449(3) 0.0015(2) 0.00391(17) 0.0010(2)
S1 0.0401(13) 0.0674(17) 0.0454(14) 0.0036(12) -0.0060(11) -0.0101(12)
O1 0.033(3) 0.047(4) 0.043(3) 0.007(3) 0.004(3) -0.010(3)
N1 0.036(4) 0.051(5) 0.034(4) -0.002(3) 0.002(3) 0.000(4)
C1 0.144(15) 0.140(16) 0.055(8) -0.014(9) 0.009(9) 0.109(13)
C2 0.148(14) 0.038(7) 0.086(9) -0.022(6) 0.071(10) -0.016(8)
C3 0.069(8) 0.088(9) 0.053(7) -0.038(7) 0.003(6) -0.003(8)
C4 0.133(13) 0.066(8) 0.057(7) -0.013(6) 0.051(9) -0.030(9)
C5 0.052(8) 0.173(17) 0.130(14) -0.107(13) 0.055(9) -0.050(10)
C6 0.074(9) 0.109(13) 0.099(11) 0.027(9) 0.044(9) 0.056(9)
C7 0.034(6) 0.065(9) 0.155(15) -0.011(9) -0.025(8) 0.021(6)
C8 0.107(11) 0.090(10) 0.049(7) 0.023(7) 0.002(7) 0.062(9)
C9 0.066(8) 0.045(7) 0.137(14) 0.025(9) 0.021(9) 0.023(6)
C10 0.091(11) 0.083(11) 0.084(10) -0.032(8) -0.012(8) 0.058(9)
C11 0.032(5) 0.043(5) 0.038(5) -0.003(4) 0.002(4) 0.005(4)
C12 0.035(5) 0.040(6) 0.057(6) -0.011(4) 0.014(4) -0.009(4)
C13 0.043(6) 0.068(7) 0.074(8) -0.008(6) 0.009(5) -0.010(5)
C14 0.054(7) 0.065(8) 0.092(9) -0.002(6) 0.030(7) -0.027(6)
C15 0.067(7) 0.058(7) 0.080(8) 0.015(6) 0.027(7) -0.013(6)
C16 0.055(6) 0.058(6) 0.054(6) 0.006(5) 0.012(5) -0.008(5)
C17 0.038(5) 0.041(6) 0.047(5) -0.011(4) 0.014(4) -0.008(4)
